data_4336365
loop_
_publ_author_name
'Justin A. Bogart'
'Andrew J. Lewis'
'Scott A. Medling'
'Nicholas A. Piro'
'Patrick J. Carroll'
'Corwin H. Booth'
'Eric J. Schelter'

_publ_section_title
;
 Homoleptic Cerium(III) and Cerium(IV) Nitroxide Complexes: Significant
 Stabilization of the 4+ Oxidation State
;
_journal_name_full 'Inorganic Chemistry'
_journal_page_first 11600
_journal_page_last 11607
_journal_paper_doi 10.1021/ic401974t
_journal_volume 52
_journal_year 2013
_chemical_formula_sum 'C36 H52 Ce N8 O4'
_chemical_formula_weight 800.98
_space_group_IT_number 15
_symmetry_cell_setting monoclinic
_symmetry_Int_Tables_number 15
_symmetry_space_group_name_Hall '-C 2yc'
_symmetry_space_group_name_H-M 'C 1 2/c 1'
_atom_sites_solution_hydrogens geom
_atom_sites_solution_primary direct
_audit_creation_method SHELXL-97
_cell_angle_alpha 90.00
_cell_angle_beta 125.134(2)
_cell_angle_gamma 90.00
_cell_formula_units_Z 4
_cell_length_a 25.7533(13)
_cell_length_b 10.0788(5)
_cell_length_c 17.7825(9)
_cell_measurement_temperature 143(1)
_cell_volume 3774.7(3)
_computing_data_collection 'Bruker APEX2'
_computing_data_reduction 'Bruker SAINT'
_computing_structure_refinement 'SHELXL-97 (Sheldrick, 2008)'
_computing_structure_solution 'SHELXS-97 (Sheldrick, 2008)'
_diffrn_ambient_temperature 143(1)
_diffrn_measured_fraction_theta_full 0.998
_diffrn_measured_fraction_theta_max 0.998
_diffrn_measurement_device 'CCD Area Detector'
_diffrn_measurement_device_type 'Bruker APEXII'
_diffrn_measurement_method 'phi and omega scans'
_diffrn_radiation_monochromator graphite
_diffrn_radiation_source 'sealed tube'
_diffrn_radiation_type MoK\a
_diffrn_radiation_wavelength 0.71073
_diffrn_reflns_av_R_equivalents 0.0196
_diffrn_reflns_av_sigmaI/netI 0.0098
_diffrn_reflns_limit_h_max 25
_diffrn_reflns_limit_h_min -33
_diffrn_reflns_limit_k_max 13
_diffrn_reflns_limit_k_min -13
_diffrn_reflns_limit_l_max 23
_diffrn_reflns_limit_l_min -21
_diffrn_reflns_number 44577
_diffrn_reflns_theta_full 27.50
_diffrn_reflns_theta_max 27.50
_diffrn_reflns_theta_min 1.93
_exptl_absorpt_coefficient_mu 1.254
_exptl_absorpt_correction_T_max 0.7456
_exptl_absorpt_correction_T_min 0.6643
_exptl_absorpt_correction_type multi-scan
_exptl_absorpt_process_details '(SADABS; Sheldrick, 2007)'
_exptl_crystal_density_diffrn 1.409
_exptl_crystal_F_000 1656
_exptl_crystal_size_max 0.35
_exptl_crystal_size_mid 0.28
_exptl_crystal_size_min 0.18
_refine_diff_density_max 1.098
_refine_diff_density_min -0.285
_refine_diff_density_rms 0.060
_refine_ls_extinction_method none
_refine_ls_goodness_of_fit_ref 1.136
_refine_ls_hydrogen_treatment constr
_refine_ls_matrix_type full
_refine_ls_number_parameters 229
_refine_ls_number_reflns 4323
_refine_ls_number_restraints 0
_refine_ls_restrained_S_all 1.136
_refine_ls_R_factor_all 0.0210
_refine_ls_R_factor_gt 0.0186
_refine_ls_shift/su_max 0.001
_refine_ls_shift/su_mean 0.000
_refine_ls_structure_factor_coef Fsqd
_refine_ls_weighting_details 'calc w=1/[\s^2^(Fo^2^)+(0.0219P)^2^+7.5016P] where P=(Fo^2^+2Fc^2^)/3'
_refine_ls_weighting_scheme calc
_refine_ls_wR_factor_gt 0.0508
_refine_ls_wR_factor_ref 0.0528
_reflns_number_gt 4067
_reflns_number_total 4323
_reflns_threshold_expression >2sigma(I)
_cod_data_source_file ic401974t_si_002_2.cif
_cod_data_source_block UP4130
_cod_original_sg_symbol_H-M 'C 2/c '
_cod_database_code 4336365

loop_
_symmetry_equiv_pos_as_xyz
'x, y, z'
'-x, y, -z+1/2'
'x+1/2, y+1/2, z'
'-x+1/2, y+1/2, -z+1/2'
'-x, -y, -z'
'x, -y, z-1/2'
'-x+1/2, -y+1/2, -z'
'x+1/2, -y+1/2, z-1/2'

loop_
_atom_site_label
_atom_site_type_symbol
_atom_site_fract_x
_atom_site_fract_y
_atom_site_fract_z
_atom_site_U_iso_or_equiv
_atom_site_adp_type
_atom_site_occupancy
_atom_site_symmetry_multiplicity
_atom_site_calc_flag
_atom_site_refinement_flags
Ce1 Ce 0.5000 0.625191(13) 0.7500 0.01513(5) Uani 1 2 d S
O1 O 0.47061(6) 0.45649(12) 0.65163(8) 0.0203(2) Uani 1 1 d .
O2 O 0.44029(6) 0.79346(12) 0.74149(9) 0.0211(3) Uani 1 1 d .
N1 N 0.43880(7) 0.68144(15) 0.58012(10) 0.0203(3) Uani 1 1 d .
N2 N 0.42991(9) 0.45796(16) 0.55734(11) 0.0271(4) Uani 1 1 d .
N3 N 0.39037(7) 0.57006(15) 0.71038(10) 0.0206(3) Uani 1 1 d .
N4 N 0.37898(7) 0.79296(16) 0.71713(12) 0.0235(3) Uani 1 1 d .
C1 C 0.42956(9) 0.80707(19) 0.54892(13) 0.0248(4) Uani 1 1 d .
H1 H 0.4465 0.8756 0.5917 0.033 Uiso 1 1 calc R
C2 C 0.39646(10) 0.8395(2) 0.45738(14) 0.0300(4) Uani 1 1 d .
H2 H 0.3917 0.9273 0.4383 0.040 Uiso 1 1 calc R
C3 C 0.37019(10) 0.7351(2) 0.39388(13) 0.0319(4) Uani 1 1 d .
H3 H 0.3470 0.7538 0.3313 0.042 Uiso 1 1 calc R
C4 C 0.37818(10) 0.6064(2) 0.42242(13) 0.0291(4) Uani 1 1 d .
H4 H 0.3601 0.5375 0.3799 0.039 Uiso 1 1 calc R
C5 C 0.41485(9) 0.57950(19) 0.51885(12) 0.0214(3) Uani 1 1 d .
C6 C 0.41442(9) 0.32702(19) 0.51054(13) 0.0254(4) Uani 1 1 d .
C7 C 0.34247(12) 0.3078(3) 0.4502(2) 0.0579(8) Uani 1 1 d .
H7a H 0.3262 0.3199 0.4866 0.087 Uiso 1 1 calc R
H7b H 0.3326 0.2198 0.4249 0.087 Uiso 1 1 calc R
H7c H 0.3234 0.3715 0.4011 0.087 Uiso 1 1 calc R
C8 C 0.44237(12) 0.3170(3) 0.45482(18) 0.0414(5) Uani 1 1 d .
H8a H 0.4235 0.3833 0.4075 0.062 Uiso 1 1 calc R
H8b H 0.4337 0.2306 0.4273 0.062 Uiso 1 1 calc R
H8c H 0.4874 0.3306 0.4946 0.062 Uiso 1 1 calc R
C9 C 0.44427(17) 0.2195(2) 0.58353(18) 0.0593(9) Uani 1 1 d .
H9a H 0.4894 0.2326 0.6231 0.089 Uiso 1 1 calc R
H9b H 0.4353 0.1342 0.5545 0.089 Uiso 1 1 calc R
H9c H 0.4271 0.2238 0.6191 0.089 Uiso 1 1 calc R
C10 C 0.36792(9) 0.44480(19) 0.69528(14) 0.0260(4) Uani 1 1 d .
H10 H 0.3956 0.3757 0.7073 0.035 Uiso 1 1 calc R
C11 C 0.30663(10) 0.4134(2) 0.66332(15) 0.0291(4) Uani 1 1 d .
H11 H 0.2930 0.3257 0.6544 0.039 Uiso 1 1 calc R
C12 C 0.26542(9) 0.5191(2) 0.64467(14) 0.0301(4) Uani 1 1 d .
H12 H 0.2233 0.5017 0.6219 0.040 Uiso 1 1 calc R
C13 C 0.28634(9) 0.6472(2) 0.65957(15) 0.0296(4) Uani 1 1 d .
H13 H 0.2587 0.7170 0.6467 0.039 Uiso 1 1 calc R
C14 C 0.35098(8) 0.67247(19) 0.69501(12) 0.0209(3) Uani 1 1 d .
C15 C 0.34790(9) 0.92584(19) 0.69444(14) 0.0253(4) Uani 1 1 d .
C16 C 0.40056(12) 1.0303(2) 0.7391(2) 0.0438(6) Uani 1 1 d .
H16a H 0.4283 1.0145 0.8041 0.066 Uiso 1 1 calc R
H16b H 0.3821 1.1170 0.7282 0.066 Uiso 1 1 calc R
H16c H 0.4244 1.0251 0.7130 0.066 Uiso 1 1 calc R
C17 C 0.31070(10) 0.9416(2) 0.73714(15) 0.0326(4) Uani 1 1 d .
H17a H 0.2729 0.8884 0.7036 0.049 Uiso 1 1 calc R
H17b H 0.2993 1.0330 0.7343 0.049 Uiso 1 1 calc R
H17c H 0.3366 0.9132 0.8001 0.049 Uiso 1 1 calc R
C18 C 0.30524(14) 0.9445(3) 0.59031(16) 0.0493(7) Uani 1 1 d .
H18a H 0.3294 0.9295 0.5655 0.074 Uiso 1 1 calc R
H18b H 0.2887 1.0333 0.5762 0.074 Uiso 1 1 calc R
H18c H 0.2707 0.8824 0.5637 0.074 Uiso 1 1 calc R

loop_
_atom_site_aniso_label
_atom_site_aniso_U_11
_atom_site_aniso_U_22
_atom_site_aniso_U_33
_atom_site_aniso_U_23
_atom_site_aniso_U_13
_atom_site_aniso_U_12
Ce1 0.01441(7) 0.01539(7) 0.01444(7) 0.000 0.00764(5) 0.000
O1 0.0231(6) 0.0187(6) 0.0153(6) -0.0002(5) 0.0088(5) 0.0005(5)
O2 0.0159(6) 0.0191(6) 0.0259(6) -0.0026(5) 0.0107(5) -0.0002(5)
N1 0.0224(7) 0.0188(7) 0.0190(7) 0.0004(6) 0.0115(6) 0.0011(6)
N2 0.0398(9) 0.0188(8) 0.0157(7) -0.0031(6) 0.0120(7) -0.0036(7)
N3 0.0189(7) 0.0196(7) 0.0215(7) -0.0002(6) 0.0106(6) 0.0007(6)
N4 0.0171(7) 0.0187(7) 0.0338(8) -0.0001(6) 0.0142(7) 0.0028(6)
C1 0.0287(9) 0.0210(9) 0.0242(9) 0.0015(7) 0.0150(8) 0.0030(7)
C2 0.0369(11) 0.0249(9) 0.0265(10) 0.0083(8) 0.0174(9) 0.0067(8)
C3 0.0325(10) 0.0371(11) 0.0183(9) 0.0071(8) 0.0099(8) 0.0063(9)
C4 0.0297(10) 0.0310(10) 0.0179(9) -0.0018(7) 0.0086(8) -0.0009(8)
C5 0.0220(8) 0.0223(9) 0.0185(8) -0.0007(7) 0.0108(7) -0.0010(7)
C6 0.0288(10) 0.0209(9) 0.0263(9) -0.0079(7) 0.0157(8) -0.0050(7)
C7 0.0351(13) 0.0438(15) 0.095(2) -0.0288(15) 0.0373(15) -0.0180(11)
C8 0.0484(14) 0.0419(13) 0.0468(13) -0.0077(11) 0.0348(12) 0.0025(11)
C9 0.113(3) 0.0177(11) 0.0402(14) -0.0048(10) 0.0396(16) -0.0023(13)
C10 0.0247(9) 0.0214(9) 0.0326(10) 0.0009(8) 0.0168(8) -0.0015(7)
C11 0.0273(10) 0.0249(9) 0.0340(10) -0.0005(8) 0.0169(9) -0.0068(8)
C12 0.0198(9) 0.0372(11) 0.0316(10) -0.0015(9) 0.0138(8) -0.0048(8)
C13 0.0189(9) 0.0322(11) 0.0347(11) -0.0031(8) 0.0137(8) 0.0008(8)
C14 0.0200(8) 0.0234(9) 0.0193(8) 0.0010(7) 0.0113(7) 0.0018(7)
C15 0.0281(9) 0.0215(9) 0.0299(10) 0.0038(8) 0.0188(8) 0.0084(8)
C16 0.0444(13) 0.0190(10) 0.0806(19) 0.0012(11) 0.0432(14) 0.0033(9)
C17 0.0333(11) 0.0331(11) 0.0377(11) -0.0067(9) 0.0241(9) 0.0021(9)
C18 0.0625(17) 0.0540(16) 0.0314(12) 0.0165(11) 0.0270(12) 0.0274(13)

loop_
_atom_type_symbol
_atom_type_description
_atom_type_scat_dispersion_real
_atom_type_scat_dispersion_imag
_atom_type_scat_source
C C 0.0033 0.0016 'International Tables Vol C Tables 4.2.6.8 and 6.1.1.4'
H H 0.0000 0.0000 'International Tables Vol C Tables 4.2.6.8 and 6.1.1.4'
N N 0.0061 0.0033 'International Tables Vol C Tables 4.2.6.8 and 6.1.1.4'
O O 0.0106 0.0060 'International Tables Vol C Tables 4.2.6.8 and 6.1.1.4'
Ce Ce -0.2486 2.6331 'International Tables Vol C Tables 4.2.6.8 and 6.1.1.4'

loop_
_geom_angle_atom_site_label_1
_geom_angle_atom_site_label_2
_geom_angle_atom_site_label_3
_geom_angle
_geom_angle_site_symmetry_1
_geom_angle_site_symmetry_3
O2 Ce1 O2 81.29(6) 2_656 .
O2 Ce1 O1 122.67(5) 2_656 .
O2 Ce1 O1 127.88(5) . .
O2 Ce1 O1 127.88(5) 2_656 2_656
O2 Ce1 O1 122.67(5) . 2_656
O1 Ce1 O1 81.00(6) . 2_656
O2 Ce1 N1 79.53(5) 2_656 2_656
O2 Ce1 N1 80.97(5) . 2_656
O1 Ce1 N1 143.05(5) . 2_656
O1 Ce1 N1 62.63(5) 2_656 2_656
O2 Ce1 N1 80.97(5) 2_656 .
O2 Ce1 N1 79.53(5) . .
O1 Ce1 N1 62.63(5) . .
O1 Ce1 N1 143.05(5) 2_656 .
N1 Ce1 N1 154.20(7) 2_656 .
O2 Ce1 N3 142.58(5) 2_656 .
O2 Ce1 N3 62.41(5) . .
O1 Ce1 N3 78.20(5) . .
O1 Ce1 N3 82.69(5) 2_656 .
N1 Ce1 N3 102.01(5) 2_656 .
N1 Ce1 N3 83.65(5) . .
O2 Ce1 N3 62.41(5) 2_656 2_656
O2 Ce1 N3 142.58(5) . 2_656
O1 Ce1 N3 82.69(5) . 2_656
O1 Ce1 N3 78.20(5) 2_656 2_656
N1 Ce1 N3 83.65(5) 2_656 2_656
N1 Ce1 N3 102.01(5) . 2_656
N3 Ce1 N3 154.80(7) . 2_656
N2 O1 Ce1 128.58(10) . .
N4 O2 Ce1 129.69(10) . .
C1 N1 C5 119.26(16) . .
C1 N1 Ce1 122.77(12) . .
C5 N1 Ce1 117.98(12) . .
C5 N2 O1 115.11(15) . .
C5 N2 C6 128.08(16) . .
O1 N2 C6 116.35(15) . .
C10 N3 C14 119.03(16) . .
C10 N3 Ce1 122.61(12) . .
C14 N3 Ce1 118.03(12) . .
C14 N4 O2 114.75(14) . .
C14 N4 C15 127.97(15) . .
O2 N4 C15 114.94(14) . .
N1 C1 C2 123.62(18) . .
C1 C2 C3 117.36(19) . .
C4 C3 C2 120.99(18) . .
C3 C4 C5 118.71(18) . .
N2 C5 N1 114.51(16) . .
N2 C5 C4 125.48(17) . .
N1 C5 C4 120.00(17) . .
N2 C6 C9 108.33(16) . .
N2 C6 C8 110.32(17) . .
C9 C6 C8 108.2(2) . .
N2 C6 C7 109.41(18) . .
C9 C6 C7 108.9(2) . .
C8 C6 C7 111.7(2) . .
N3 C10 C11 123.88(18) . .
C10 C11 C12 117.15(19) . .
C13 C12 C11 120.81(18) . .
C12 C13 C14 119.06(19) . .
N4 C14 N3 114.36(16) . .
N4 C14 C13 125.62(17) . .
N3 C14 C13 120.01(17) . .
N4 C15 C18 109.77(17) . .
N4 C15 C16 107.48(16) . .
C18 C15 C16 110.4(2) . .
N4 C15 C17 110.45(16) . .
C18 C15 C17 111.65(18) . .
C16 C15 C17 106.94(17) . .

loop_
_geom_bond_atom_site_label_1
_geom_bond_atom_site_label_2
_geom_bond_distance
_geom_bond_site_symmetry_2
Ce1 O2 2.2351(12) 2_656
Ce1 O2 2.2351(12) .
Ce1 O1 2.2361(12) .
Ce1 O1 2.2361(12) 2_656
Ce1 N1 2.5399(15) 2_656
Ce1 N1 2.5399(15) .
Ce1 N3 2.5468(15) .
Ce1 N3 2.5468(15) 2_656
O1 N2 1.3738(19) .
O2 N4 1.3762(19) .
N1 C1 1.348(2) .
N1 C5 1.360(2) .
N2 C5 1.347(2) .
N2 C6 1.487(2) .
N3 C10 1.350(2) .
N3 C14 1.360(2) .
N4 C14 1.350(2) .
N4 C15 1.492(2) .
C1 C2 1.373(3) .
C2 C3 1.400(3) .
C3 C4 1.365(3) .
C4 C5 1.429(3) .
C6 C9 1.517(3) .
C6 C8 1.527(3) .
C6 C7 1.528(3) .
C10 C11 1.372(3) .
C11 C12 1.402(3) .
C12 C13 1.365(3) .
C13 C14 1.423(3) .
C15 C18 1.526(3) .
C15 C16 1.529(3) .
C15 C17 1.535(3) .
